data_7007617
loop_
_publ_author_name
'Cheng, Yanxiang'
'Doyle, David J.'
'Hitchcock, Peter B.'
'Lappert, Michael F.'

_publ_section_title
;
 The beta-dialdiminato ligand [{N(C6H3Pri(2)-2,6)C(H)}2CPh]-: the
 conjugate acid and Li, Al, Ga and In derivatives.
;
_journal_issue 37
_journal_name_full 'Dalton transactions (Cambridge, England : 2003)'
_journal_page_first 4449
_journal_page_last 4460
_journal_paper_doi 10.1039/b607782j
_journal_year 2006
_chemical_compound_source 'synthesis as described'
_chemical_formula_moiety '(C66 H84 Cl2 In2 N4 O2) (C4 H8 O1)'
_chemical_formula_sum 'C70 H92 Cl2 In2 N4 O3'
_chemical_formula_weight 1338.02
_chemical_name_common '[{InCl(OH)(ArNCHCPhCHNAr)}2].(thf)'
_space_group_IT_number 2
_symmetry_cell_setting triclinic
_symmetry_Int_Tables_number 2
_symmetry_space_group_name_Hall '-P 1'
_symmetry_space_group_name_H-M 'P -1'
_atom_sites_solution_hydrogens geom
_atom_sites_solution_primary direct
_atom_sites_solution_secondary difmap
_audit_conform_dict_location ftp://ftp.iucr.org/pub/cif_core.dic
_audit_conform_dict_name cif_core.dic
_audit_conform_dict_version 2.2
_audit_creation_date 2003-12-22T08:27:48-00:00
_audit_creation_method 'WinGX routine CIF_UPDATE'
_cell_angle_alpha 83.201(1)
_cell_angle_beta 70.719(1)
_cell_angle_gamma 71.788(1)
_cell_formula_units_Z 2
_cell_length_a 14.3394(2)
_cell_length_b 14.4401(2)
_cell_length_c 17.9795(3)
_cell_measurement_reflns_used 28899
_cell_measurement_temperature 173(2)
_cell_measurement_theta_max 27.485
_cell_measurement_theta_min 3.705
_cell_measurement_wavelength 0.71073
_cell_volume 3337.55(9)
_computing_cell_refinement 'HKL Scalepack (Otwinowski & Minor 1997)'
_computing_data_collection 'Collect (Nonius BV, 1997-2000)'
_computing_data_reduction 'HKL Denzo and Scalepack (Otwinowski & Minor 1997)'
_computing_molecular_graphics 'Ortep-3 for Windows (Farrugia, 1997)'
_computing_publication_material 'WinGX publication routines (Farrugia, 1999)'
_computing_structure_refinement 'SHELXL-97 (Sheldrick, 1997)'
_computing_structure_solution 'SHELXS-97 (Sheldrick, 1997)'
_diffrn_ambient_temperature 173(2)
_diffrn_detector 'CCD plate'
_diffrn_measured_fraction_theta_full 0.992
_diffrn_measured_fraction_theta_max 0.992
_diffrn_measurement_device '95mm CCD camera on \k-goniostat'
_diffrn_measurement_device_type KappaCCD
_diffrn_measurement_method 'CCD rotation images, thick slices'
_diffrn_orient_matrix_type 'by Nonius Collect from scalepack cell'
_diffrn_orient_matrix_UB_11 -0.682793E-1
_diffrn_orient_matrix_UB_12 0.425036E-1
_diffrn_orient_matrix_UB_13 0.31801E-1
_diffrn_orient_matrix_UB_21 0.360045E-1
_diffrn_orient_matrix_UB_22 0.310128E-1
_diffrn_orient_matrix_UB_23 0.243928E-1
_diffrn_orient_matrix_UB_31 0.28212E-2
_diffrn_orient_matrix_UB_32 0.504788E-1
_diffrn_orient_matrix_UB_33 -0.432054E-1
_diffrn_radiation_monochromator graphite
_diffrn_radiation_probe x-ray
_diffrn_radiation_type MoK\a
_diffrn_radiation_wavelength 0.71073
_diffrn_reflns_av_R_equivalents 0.0343
_diffrn_reflns_av_unetI/netI 0.0284
_diffrn_reflns_limit_h_max 18
_diffrn_reflns_limit_h_min -18
_diffrn_reflns_limit_k_max 18
_diffrn_reflns_limit_k_min -18
_diffrn_reflns_limit_l_max 23
_diffrn_reflns_limit_l_min -22
_diffrn_reflns_number 49840
_diffrn_reflns_theta_full 27.52
_diffrn_reflns_theta_max 27.52
_diffrn_reflns_theta_min 3.74
_diffrn_source 'Enraf Nonius FR590'
_exptl_absorpt_coefficient_mu 0.818
_exptl_absorpt_correction_T_max 0.8358
_exptl_absorpt_correction_T_min 0.7607
_exptl_absorpt_correction_type multi-scan
_exptl_absorpt_process_details
;
[c.f. r.h. blessing, acta cryst. (1995), a51, 33-38]
;
_exptl_crystal_colour yellow
_exptl_crystal_density_diffrn 1.331
_exptl_crystal_density_method 'not measured'
_exptl_crystal_description prism
_exptl_crystal_F_000 1392
_exptl_crystal_size_max 0.3
_exptl_crystal_size_mid 0.3
_exptl_crystal_size_min 0.2
_refine_diff_density_max 0.813
_refine_diff_density_min -0.745
_refine_diff_density_rms 0.062
_refine_ls_extinction_method none
_refine_ls_goodness_of_fit_ref 1.013
_refine_ls_hydrogen_treatment mixed
_refine_ls_matrix_type full
_refine_ls_number_parameters 738
_refine_ls_number_reflns 15237
_refine_ls_number_restraints 0
_refine_ls_restrained_S_all 1.013
_refine_ls_R_factor_all 0.0314
_refine_ls_R_factor_gt 0.0258
_refine_ls_shift/su_max 0.001
_refine_ls_shift/su_mean 0
_refine_ls_structure_factor_coef Fsqd
_refine_ls_weighting_details 'calc w=1/[\s^2^(Fo^2^)+(0.0289P)^2^+2.6200P] where P=(Fo^2^+2Fc^2^)/3'
_refine_ls_weighting_scheme calc
_refine_ls_wR_factor_gt 0.064
_refine_ls_wR_factor_ref 0.068
_reflns_number_gt 13503
_reflns_number_total 15237
_reflns_threshold_expression >2sigma(I)
_cod_data_source_file b607782j.txt
_cod_data_source_block (10)-dec2403
_cod_original_sg_symbol_H-M P-1
_cod_database_code 7007617

loop_
_symmetry_equiv_pos_as_xyz
'x, y, z'
'-x, -y, -z'

loop_
_atom_site_label
_atom_site_type_symbol
_atom_site_fract_x
_atom_site_fract_y
_atom_site_fract_z
_atom_site_U_iso_or_equiv
_atom_site_adp_type
_atom_site_occupancy
_atom_site_symmetry_multiplicity
_atom_site_calc_flag
_atom_site_refinement_flags
_atom_site_disorder_assembly
_atom_site_disorder_group
In In 0.118586(9) 0.003768(8) -0.001135(7) 0.01801(4) Uani 1 1 d . . .
Cl Cl 0.20961(4) 0.03196(4) -0.13365(3) 0.03367(11) Uani 1 1 d . . .
O1 O 0.03461(10) -0.09148(10) -0.00182(9) 0.0270(3) Uani 1 1 d . . .
H1X H 0.056(2) -0.144(2) -0.0081(17) 0.050(9) Uiso 1 1 d . . .
N1 N 0.22896(12) -0.10647(11) 0.04667(9) 0.0215(3) Uani 1 1 d . . .
N2 N 0.12500(11) 0.10477(11) 0.07462(9) 0.0199(3) Uani 1 1 d . . .
C1 C 0.28855(14) -0.08534(14) 0.08033(11) 0.0227(4) Uani 1 1 d . . .
H1 H 0.34 -0.1392 0.0924 0.027 Uiso 1 1 calc R . .
C2 C 0.28551(14) 0.00671(13) 0.10057(10) 0.0218(4) Uani 1 1 d . . .
C3 C 0.20433(14) 0.09159(13) 0.10149(11) 0.0214(3) Uani 1 1 d . . .
H3 H 0.2061 0.1469 0.1242 0.026 Uiso 1 1 calc R . .
C4 C 0.36666(14) 0.01156(14) 0.13356(11) 0.0244(4) Uani 1 1 d . . .
C5 C 0.46978(15) -0.04257(15) 0.10001(12) 0.0291(4) Uani 1 1 d . . .
H5 H 0.4882 -0.0813 0.0553 0.035 Uiso 1 1 calc R . .
C6 C 0.54549(17) -0.04005(17) 0.13159(14) 0.0372(5) Uani 1 1 d . . .
H6 H 0.615 -0.0778 0.1087 0.045 Uiso 1 1 calc R . .
C7 C 0.52015(17) 0.01686(18) 0.19584(14) 0.0386(5) Uani 1 1 d . . .
H7 H 0.572 0.0183 0.2172 0.046 Uiso 1 1 calc R . .
C8 C 0.41883(18) 0.07180(18) 0.22905(13) 0.0366(5) Uani 1 1 d . . .
H8 H 0.4013 0.1117 0.2729 0.044 Uiso 1 1 calc R . .
C9 C 0.34266(16) 0.06873(16) 0.19837(12) 0.0306(4) Uani 1 1 d . . .
H9 H 0.2732 0.1062 0.2219 0.037 Uiso 1 1 calc R . .
C10 C 0.23747(15) -0.20887(13) 0.04446(12) 0.0260(4) Uani 1 1 d . . .
C11 C 0.30798(18) -0.26372(15) -0.02083(13) 0.0354(5) Uani 1 1 d . . .
C12 C 0.3098(2) -0.36111(18) -0.02203(18) 0.0558(7) Uani 1 1 d . . .
H12 H 0.3562 -0.4003 -0.0656 0.067 Uiso 1 1 calc R . .
C13 C 0.2451(3) -0.40106(19) 0.0390(2) 0.0631(8) Uani 1 1 d . . .
H13 H 0.2468 -0.4669 0.0365 0.076 Uiso 1 1 calc R . .
C14 C 0.1790(2) -0.34692(18) 0.10283(17) 0.0491(6) Uani 1 1 d . . .
H14 H 0.1363 -0.3762 0.1447 0.059 Uiso 1 1 calc R . .
C15 C 0.17274(17) -0.24885(15) 0.10807(14) 0.0338(5) Uani 1 1 d . . .
C16 C 0.38487(19) -0.22365(16) -0.08555(13) 0.0395(5) Uani 1 1 d . . .
H16 H 0.3576 -0.1509 -0.0849 0.047 Uiso 1 1 calc R . .
C17 C 0.4014(3) -0.2568(2) -0.16749(16) 0.0637(8) Uani 1 1 d . . .
H17C H 0.4277 -0.328 -0.1695 0.096 Uiso 1 1 calc R . .
H17B H 0.4515 -0.2284 -0.2066 0.096 Uiso 1 1 calc R . .
H17A H 0.3356 -0.2351 -0.1791 0.096 Uiso 1 1 calc R . .
C18 C 0.4889(2) -0.2523(2) -0.06940(16) 0.0547(7) Uani 1 1 d . . .
H18C H 0.4794 -0.2258 -0.0188 0.082 Uiso 1 1 calc R . .
H18B H 0.5379 -0.2258 -0.1115 0.082 Uiso 1 1 calc R . .
H18A H 0.5161 -0.3235 -0.0676 0.082 Uiso 1 1 calc R . .
C19 C 0.10285(18) -0.19130(18) 0.18129(14) 0.0407(5) Uani 1 1 d . . .
H19 H 0.0976 -0.1209 0.1686 0.049 Uiso 1 1 calc R . .
C20 C 0.1496(2) -0.2209(3) 0.2480(2) 0.0857(12) Uani 1 1 d . . .
H20C H 0.1584 -0.2904 0.2602 0.129 Uiso 1 1 calc R . .
H20B H 0.1036 -0.1828 0.2948 0.129 Uiso 1 1 calc R . .
H20A H 0.2169 -0.2085 0.2321 0.129 Uiso 1 1 calc R . .
C21 C -0.0057(2) -0.2009(3) 0.20877(18) 0.0617(8) Uani 1 1 d . . .
H21C H -0.0377 -0.1775 0.1669 0.093 Uiso 1 1 calc R . .
H21B H -0.0467 -0.1618 0.256 0.093 Uiso 1 1 calc R . .
H21A H -0.0029 -0.2694 0.2212 0.093 Uiso 1 1 calc R . .
C22 C 0.04530(14) 0.19678(13) 0.09464(11) 0.0229(4) Uani 1 1 d . . .
C23 C 0.05408(17) 0.27848(14) 0.04524(12) 0.0307(4) Uani 1 1 d . . .
C24 C -0.0243(2) 0.36554(17) 0.06736(16) 0.0460(6) Uani 1 1 d . . .
H24 H -0.0207 0.4221 0.035 0.055 Uiso 1 1 calc R . .
C25 C -0.1067(2) 0.37146(18) 0.13491(17) 0.0511(7) Uani 1 1 d . . .
H25 H -0.1581 0.4322 0.1494 0.061 Uiso 1 1 calc R . .
C26 C -0.11515(18) 0.28963(17) 0.18187(15) 0.0424(5) Uani 1 1 d . . .
H26 H -0.1732 0.2944 0.2278 0.051 Uiso 1 1 calc R . .
C27 C -0.03949(15) 0.20007(15) 0.16264(12) 0.0287(4) Uani 1 1 d . . .
C28 C 0.1463(2) 0.27382(16) -0.02841(12) 0.0379(5) Uani 1 1 d . . .
H28 H 0.1776 0.2041 -0.0445 0.045 Uiso 1 1 calc R . .
C29 C 0.1175(3) 0.3325(2) -0.09788(16) 0.0643(9) Uani 1 1 d . . .
H29C H 0.0688 0.3078 -0.1113 0.096 Uiso 1 1 calc R . .
H29B H 0.1799 0.3262 -0.1434 0.096 Uiso 1 1 calc R . .
H29A H 0.0853 0.4013 -0.0837 0.096 Uiso 1 1 calc R . .
C30 C 0.2289(3) 0.3064(3) -0.01180(16) 0.0665(9) Uani 1 1 d . . .
H30C H 0.1998 0.3738 0.0064 0.1 Uiso 1 1 calc R . .
H30B H 0.2873 0.3024 -0.0601 0.1 Uiso 1 1 calc R . .
H30A H 0.2528 0.2639 0.029 0.1 Uiso 1 1 calc R . .
C31 C -0.04787(17) 0.10944(16) 0.21369(13) 0.0351(5) Uani 1 1 d . . .
H31 H -0.0178 0.0524 0.1778 0.042 Uiso 1 1 calc R . .
C32 C 0.0151(2) 0.0919(2) 0.27105(14) 0.0482(6) Uani 1 1 d . . .
H32C H 0.088 0.0836 0.2412 0.072 Uiso 1 1 calc R . .
H32B H 0.0084 0.033 0.3028 0.072 Uiso 1 1 calc R . .
H32A H -0.0107 0.1479 0.3057 0.072 Uiso 1 1 calc R . .
C33 C -0.1590(2) 0.1113(2) 0.26009(15) 0.0506(6) Uani 1 1 d . . .
H33C H -0.1911 0.1673 0.2952 0.076 Uiso 1 1 calc R . .
H33B H -0.1589 0.0509 0.2914 0.076 Uiso 1 1 calc R . .
H33A H -0.1981 0.1168 0.2234 0.076 Uiso 1 1 calc R . .
In1B In 0.468216(9) 0.454396(8) 0.431017(7) 0.01750(4) Uani 1 1 d . . 1
Cl1B Cl 0.62175(4) 0.37977(4) 0.33080(3) 0.03734(12) Uani 1 1 d . A 1
O1B O 0.49278(12) 0.57968(11) 0.46309(9) 0.0289(3) Uani 1 1 d . . 1
H1Y H 0.494(2) 0.620(2) 0.4416(17) 0.044(9) Uiso 1 1 d . B 1
N1B N 0.36532(11) 0.54232(10) 0.36742(9) 0.0192(3) Uani 1 1 d . C 1
N2B N 0.36657(11) 0.36201(11) 0.46393(9) 0.0198(3) Uani 1 1 d . C 1
C1B C 0.31175(14) 0.50563(13) 0.33820(10) 0.0205(3) Uani 1 1 d . C 1
H1B H 0.283 0.5454 0.3005 0.025 Uiso 1 1 calc R C 1
C2B C 0.29193(14) 0.41480(13) 0.35595(10) 0.0209(3) Uani 1 1 d . C 1
C3B C 0.31085(14) 0.35549(13) 0.41997(11) 0.0211(3) Uani 1 1 d . C 1
H3B H 0.2798 0.304 0.4336 0.025 Uiso 1 1 calc R C 1
C4B C 0.23441(15) 0.38799(13) 0.31042(11) 0.0236(4) Uani 1 1 d . C 1
C5B C 0.2581(2) 0.40618(18) 0.22978(13) 0.0402(5) Uani 1 1 d . C 1
H5B H 0.3128 0.4337 0.2036 0.048 Uiso 1 1 calc R C 1
C6B C 0.2026(2) 0.3847(2) 0.18661(15) 0.0525(7) Uani 1 1 d . C 1
H6B H 0.2186 0.3994 0.1317 0.063 Uiso 1 1 calc R C 1
C7B C 0.1249(2) 0.34224(17) 0.22288(15) 0.0426(6) Uani 1 1 d . C 1
H7B H 0.0876 0.3272 0.1933 0.051 Uiso 1 1 calc R C 1
C8B C 0.10189(17) 0.32195(17) 0.30252(14) 0.0374(5) Uani 1 1 d . C 1
H8B H 0.0491 0.2918 0.3279 0.045 Uiso 1 1 calc R C 1
C9B C 0.15514(15) 0.34510(15) 0.34615(13) 0.0305(4) Uani 1 1 d . C 1
H9B H 0.1374 0.3316 0.4012 0.037 Uiso 1 1 calc R C 1
C10B C 0.35508(14) 0.64519(13) 0.35185(11) 0.0220(4) Uani 1 1 d . C 1
C11B C 0.41967(16) 0.67540(15) 0.28260(12) 0.0304(4) Uani 1 1 d . C 1
C12B C 0.4064(2) 0.77560(17) 0.27140(14) 0.0420(6) Uani 1 1 d . C 1
H12B H 0.4497 0.7984 0.2254 0.05 Uiso 1 1 calc R C 1
C13B C 0.3325(2) 0.84180(17) 0.32510(15) 0.0499(7) Uani 1 1 d . C 1
H13B H 0.3245 0.9095 0.3156 0.06 Uiso 1 1 calc R C 1
C14B C 0.2697(2) 0.81026(16) 0.39313(14) 0.0440(6) Uani 1 1 d . C 1
H14B H 0.2186 0.8567 0.43 0.053 Uiso 1 1 calc R C 1
C15B C 0.28038(17) 0.71115(14) 0.40825(12) 0.0290(4) Uani 1 1 d . C 1
C16B C 0.50095(18) 0.60484(19) 0.22151(14) 0.0455(6) Uani 1 1 d . C 1
H16B H 0.4981 0.5374 0.2401 0.055 Uiso 1 1 calc R C 1
C17B C 0.6087(2) 0.6104(3) 0.2130(2) 0.0854(13) Uani 1 1 d . C 1
H17F H 0.6126 0.6766 0.1966 0.128 Uiso 1 1 calc R C 1
H17E H 0.6604 0.5641 0.1733 0.128 Uiso 1 1 calc R C 1
H17D H 0.6222 0.5941 0.2637 0.128 Uiso 1 1 calc R C 1
C18B C 0.4792(3) 0.6234(3) 0.14233(16) 0.0779(11) Uani 1 1 d . C 1
H18F H 0.4115 0.6154 0.1489 0.117 Uiso 1 1 calc R C 1
H18E H 0.5327 0.5767 0.1037 0.117 Uiso 1 1 calc R C 1
H18D H 0.4795 0.6899 0.1236 0.117 Uiso 1 1 calc R C 1
C19B C 0.21138(17) 0.67655(15) 0.48325(13) 0.0348(5) Uani 1 1 d . C 1
H19B H 0.2507 0.6091 0.4952 0.042 Uiso 1 1 calc R C 1
C20B C 0.1131(2) 0.6692(2) 0.47120(16) 0.0510(6) Uani 1 1 d . C 1
H20F H 0.0742 0.7335 0.4562 0.076 Uiso 1 1 calc R C 1
H20E H 0.0704 0.6467 0.5203 0.076 Uiso 1 1 calc R C 1
H20D H 0.1318 0.6229 0.4294 0.076 Uiso 1 1 calc R C 1
C21B C 0.1851(2) 0.73821(19) 0.55457(14) 0.0470(6) Uani 1 1 d . C 1
H21F H 0.2489 0.7364 0.5645 0.07 Uiso 1 1 calc R C 1
H21E H 0.1409 0.7122 0.6008 0.07 Uiso 1 1 calc R C 1
H21D H 0.1486 0.8057 0.5443 0.07 Uiso 1 1 calc R C 1
C22B C 0.35818(15) 0.29958(13) 0.53387(11) 0.0225(4) Uani 1 1 d . C 1
C23B C 0.43692(16) 0.21110(14) 0.53166(12) 0.0269(4) Uani 1 1 d . C 1
C24B C 0.42628(19) 0.15321(16) 0.60030(13) 0.0385(5) Uani 1 1 d . C 1
H24B H 0.4786 0.0938 0.6014 0.046 Uiso 1 1 calc R C 1
C25B C 0.3415(2) 0.18040(18) 0.66652(14) 0.0450(6) Uani 1 1 d . C 1
H25B H 0.3357 0.1393 0.7121 0.054 Uiso 1 1 calc R C 1
C26B C 0.26532(19) 0.26694(17) 0.66680(13) 0.0393(5) Uani 1 1 d . C 1
H26B H 0.2069 0.2844 0.7125 0.047 Uiso 1 1 calc R C 1
C27B C 0.27285(16) 0.32946(14) 0.60065(12) 0.0290(4) Uani 1 1 d . C 1
C28B C 0.52655(16) 0.17880(14) 0.45742(13) 0.0317(4) Uani 1 1 d . C 1
H28B H 0.5472 0.238 0.4325 0.038 Uiso 1 1 calc R C 1
C29B C 0.6219(2) 0.1047(2) 0.47158(17) 0.0523(7) Uani 1 1 d . C 1
H29F H 0.6462 0.1329 0.5059 0.078 Uiso 1 1 calc R C 1
H29E H 0.6765 0.0878 0.4211 0.078 Uiso 1 1 calc R C 1
H29D H 0.6041 0.0459 0.4968 0.078 Uiso 1 1 calc R C 1
C30B C 0.4959(2) 0.13687(19) 0.39760(16) 0.0498(6) Uani 1 1 d . C 1
H30F H 0.4724 0.0801 0.421 0.075 Uiso 1 1 calc R C 1
H30E H 0.5557 0.1171 0.3504 0.075 Uiso 1 1 calc R C 1
H30D H 0.44 0.1866 0.3831 0.075 Uiso 1 1 calc R C 1
C31B C 0.18838(16) 0.42588(15) 0.60404(13) 0.0339(5) Uani 1 1 d . C 1
H31B H 0.2134 0.4652 0.5561 0.041 Uiso 1 1 calc R C 1
C32B C 0.0891(2) 0.4093(2) 0.60119(19) 0.0548(7) Uani 1 1 d . C 1
H32F H 0.1034 0.3765 0.5522 0.082 Uiso 1 1 calc R C 1
H32E H 0.0363 0.4723 0.6031 0.082 Uiso 1 1 calc R C 1
H32D H 0.0642 0.3686 0.6464 0.082 Uiso 1 1 calc R C 1
C33B C 0.1670(2) 0.4848(2) 0.67577(17) 0.0533(7) Uani 1 1 d . C 1
H33F H 0.1444 0.4472 0.7238 0.08 Uiso 1 1 calc R C 1
H33E H 0.1127 0.546 0.6755 0.08 Uiso 1 1 calc R C 1
H33D H 0.2302 0.499 0.6741 0.08 Uiso 1 1 calc R C 1
O1C O 0.7897(3) -0.1610(2) 0.51762(18) 0.1061(10) Uani 1 1 d . D 1
C1C C 0.8444(3) -0.1310(3) 0.4471(2) 0.0812(11) Uani 1 1 d . D 1
H1C1 H 0.7972 -0.0956 0.4167 0.097 Uiso 1 1 calc R D 1
H1C2 H 0.8948 -0.1882 0.4165 0.097 Uiso 1 1 calc R D 1
C2C C 0.9009(3) -0.0645(2) 0.4603(2) 0.0872(13) Uani 1 1 d . D 1
H2C1 H 0.8693 0.0042 0.4472 0.105 Uiso 1 1 calc R D 1
H2C2 H 0.9749 -0.0848 0.4288 0.105 Uiso 1 1 calc R D 1
C3C C 0.8865(3) -0.0791(2) 0.5495(2) 0.0772(11) Uani 1 1 d . D 1
H3C1 H 0.9423 -0.134 0.5606 0.093 Uiso 1 1 calc R D 1
H3C2 H 0.8815 -0.0192 0.574 0.093 Uiso 1 1 calc R D 1
C4C C 0.7849(3) -0.1020(2) 0.57485(18) 0.0616(8) Uani 1 1 d . D 1
H4C1 H 0.7742 -0.1363 0.6267 0.074 Uiso 1 1 calc R D 1
H4C2 H 0.7272 -0.0413 0.5793 0.074 Uiso 1 1 calc R D 1

loop_
_atom_site_aniso_label
_atom_site_aniso_U_11
_atom_site_aniso_U_22
_atom_site_aniso_U_33
_atom_site_aniso_U_23
_atom_site_aniso_U_13
_atom_site_aniso_U_12
In 0.01491(6) 0.02065(6) 0.02099(6) -0.00152(5) -0.00764(5) -0.00604(5)
Cl 0.0282(2) 0.0501(3) 0.0230(2) 0.0010(2) -0.00563(19) -0.0147(2)
O1 0.0198(7) 0.0188(7) 0.0471(9) -0.0041(6) -0.0162(6) -0.0046(5)
N1 0.0204(7) 0.0199(7) 0.0265(8) 0.0005(6) -0.0101(6) -0.0063(6)
N2 0.0183(7) 0.0219(7) 0.0207(7) -0.0009(6) -0.0079(6) -0.0054(6)
C1 0.0182(8) 0.0267(9) 0.0245(9) 0.0027(7) -0.0094(7) -0.0066(7)
C2 0.0206(8) 0.0262(9) 0.0224(9) 0.0018(7) -0.0099(7) -0.0096(7)
C3 0.0209(9) 0.0232(9) 0.0241(9) 0.0005(7) -0.0090(7) -0.0101(7)
C4 0.0233(9) 0.0298(9) 0.0269(9) 0.0065(8) -0.0131(8) -0.0139(8)
C5 0.0247(10) 0.0324(10) 0.0351(11) 0.0032(8) -0.0136(8) -0.0118(8)
C6 0.0251(10) 0.0424(12) 0.0504(13) 0.0069(10) -0.0192(10) -0.0133(9)
C7 0.0330(11) 0.0531(14) 0.0442(13) 0.0106(11) -0.0252(10) -0.0223(10)
C8 0.0396(12) 0.0514(13) 0.0314(11) 0.0011(10) -0.0186(10) -0.0229(10)
C9 0.0268(10) 0.0427(12) 0.0283(10) 0.0003(9) -0.0118(8) -0.0153(9)
C10 0.0266(9) 0.0212(9) 0.0351(10) 0.0019(8) -0.0165(8) -0.0072(7)
C11 0.0419(12) 0.0251(10) 0.0392(12) -0.0017(9) -0.0146(10) -0.0074(9)
C12 0.0745(19) 0.0269(12) 0.0585(17) -0.0105(11) -0.0107(15) -0.0116(12)
C13 0.084(2) 0.0255(12) 0.081(2) -0.0023(13) -0.0195(18) -0.0240(13)
C14 0.0506(15) 0.0320(12) 0.0670(17) 0.0108(12) -0.0167(13) -0.0210(11)
C15 0.0316(11) 0.0287(10) 0.0445(12) 0.0063(9) -0.0162(10) -0.0115(9)
C16 0.0469(13) 0.0302(11) 0.0334(11) -0.0030(9) -0.0078(10) -0.0041(10)
C17 0.085(2) 0.0635(18) 0.0391(14) -0.0059(13) -0.0199(15) -0.0147(17)
C18 0.0477(15) 0.0680(18) 0.0426(14) 0.0061(13) -0.0085(12) -0.0171(13)
C19 0.0360(12) 0.0380(12) 0.0447(13) 0.0094(10) -0.0086(10) -0.0141(10)
C20 0.0460(17) 0.151(4) 0.0581(19) -0.028(2) -0.0234(15) -0.008(2)
C21 0.0368(14) 0.084(2) 0.0588(17) 0.0111(16) -0.0126(13) -0.0169(14)
C22 0.0243(9) 0.0219(9) 0.0259(9) -0.0054(7) -0.0129(8) -0.0042(7)
C23 0.0398(11) 0.0251(9) 0.0307(10) -0.0021(8) -0.0171(9) -0.0073(8)
C24 0.0614(16) 0.0248(11) 0.0498(14) -0.0021(10) -0.0245(13) -0.0017(10)
C25 0.0472(15) 0.0295(12) 0.0688(18) -0.0168(12) -0.0221(14) 0.0098(10)
C26 0.0285(11) 0.0414(13) 0.0507(14) -0.0195(11) -0.0042(10) -0.0030(9)
C27 0.0254(10) 0.0306(10) 0.0308(10) -0.0103(8) -0.0074(8) -0.0072(8)
C28 0.0595(15) 0.0283(10) 0.0269(10) 0.0016(8) -0.0111(10) -0.0177(10)
C29 0.107(3) 0.0573(17) 0.0354(14) 0.0074(12) -0.0291(16) -0.0290(17)
C30 0.083(2) 0.098(2) 0.0377(14) 0.0129(15) -0.0149(15) -0.062(2)
C31 0.0349(11) 0.0374(11) 0.0301(10) -0.0070(9) 0.0008(9) -0.0158(9)
C32 0.0447(14) 0.0636(16) 0.0341(12) 0.0070(11) -0.0067(11) -0.0214(12)
C33 0.0462(14) 0.0636(17) 0.0436(14) -0.0139(12) 0.0027(11) -0.0313(13)
In1B 0.01827(6) 0.01780(6) 0.01909(6) 0.00081(4) -0.00901(5) -0.00594(5)
Cl1B 0.0261(2) 0.0384(3) 0.0351(3) -0.0032(2) 0.0002(2) -0.0018(2)
O1B 0.0475(9) 0.0217(7) 0.0315(8) 0.0105(6) -0.0269(7) -0.0179(7)
N1B 0.0203(7) 0.0184(7) 0.0209(7) 0.0029(6) -0.0088(6) -0.0070(6)
N2B 0.0225(7) 0.0195(7) 0.0212(7) 0.0041(6) -0.0108(6) -0.0087(6)
C1B 0.0230(9) 0.0212(8) 0.0182(8) 0.0019(7) -0.0092(7) -0.0055(7)
C2B 0.0217(8) 0.0223(8) 0.0220(8) -0.0001(7) -0.0102(7) -0.0077(7)
C3B 0.0213(8) 0.0206(8) 0.0252(9) 0.0005(7) -0.0091(7) -0.0095(7)
C4B 0.0277(9) 0.0209(8) 0.0272(9) 0.0008(7) -0.0151(8) -0.0072(7)
C5B 0.0600(15) 0.0475(13) 0.0293(11) 0.0055(10) -0.0215(11) -0.0321(12)
C6B 0.087(2) 0.0600(16) 0.0364(13) 0.0089(11) -0.0386(14) -0.0409(16)
C7B 0.0564(15) 0.0364(12) 0.0539(14) -0.0037(10) -0.0397(13) -0.0145(11)
C8B 0.0330(11) 0.0381(12) 0.0514(14) -0.0028(10) -0.0219(10) -0.0146(9)
C9B 0.0279(10) 0.0362(11) 0.0332(11) -0.0012(9) -0.0137(9) -0.0125(9)
C10B 0.0261(9) 0.0203(8) 0.0255(9) 0.0059(7) -0.0155(8) -0.0093(7)
C11B 0.0317(10) 0.0338(10) 0.0303(10) 0.0116(8) -0.0144(9) -0.0150(9)
C12B 0.0588(15) 0.0396(12) 0.0409(13) 0.0225(10) -0.0252(12) -0.0309(12)
C13B 0.092(2) 0.0239(11) 0.0492(14) 0.0123(10) -0.0364(15) -0.0272(12)
C14B 0.0740(18) 0.0215(10) 0.0383(12) 0.0004(9) -0.0248(12) -0.0087(11)
C15B 0.0387(11) 0.0219(9) 0.0294(10) 0.0023(8) -0.0174(9) -0.0067(8)
C16B 0.0365(12) 0.0469(13) 0.0362(12) 0.0184(10) -0.0029(10) -0.0050(10)
C17B 0.0350(15) 0.097(3) 0.098(3) 0.046(2) -0.0043(16) -0.0177(16)
C18B 0.094(3) 0.070(2) 0.0326(14) -0.0025(14) -0.0118(15) 0.0179(18)
C19B 0.0384(12) 0.0244(10) 0.0326(11) -0.0011(8) -0.0063(9) -0.0015(9)
C20B 0.0442(14) 0.0569(16) 0.0483(15) -0.0144(12) -0.0044(12) -0.0155(12)
C21B 0.0514(15) 0.0476(14) 0.0346(12) -0.0086(10) -0.0105(11) -0.0048(12)
C22B 0.0294(9) 0.0215(8) 0.0232(9) 0.0058(7) -0.0140(8) -0.0125(7)
C23B 0.0320(10) 0.0213(9) 0.0310(10) 0.0051(8) -0.0152(8) -0.0091(8)
C24B 0.0462(13) 0.0280(10) 0.0384(12) 0.0115(9) -0.0190(10) -0.0051(9)
C25B 0.0619(16) 0.0386(12) 0.0308(11) 0.0168(10) -0.0173(11) -0.0129(11)
C26B 0.0487(13) 0.0386(12) 0.0252(10) 0.0078(9) -0.0061(10) -0.0140(10)
C27B 0.0342(11) 0.0271(10) 0.0268(10) 0.0031(8) -0.0108(8) -0.0104(8)
C28B 0.0336(11) 0.0216(9) 0.0377(11) 0.0047(8) -0.0114(9) -0.0066(8)
C29B 0.0387(13) 0.0508(15) 0.0574(16) 0.0058(13) -0.0142(12) -0.0028(11)
C30B 0.0527(15) 0.0435(14) 0.0472(14) -0.0163(11) -0.0135(12) -0.0024(12)
C31B 0.0318(11) 0.0309(10) 0.0313(11) 0.0043(8) -0.0040(9) -0.0066(9)
C32B 0.0429(14) 0.0528(16) 0.0691(19) -0.0039(14) -0.0236(14) -0.0069(12)
C33B 0.0524(16) 0.0439(14) 0.0592(17) -0.0128(12) -0.0182(13) -0.0030(12)
O1C 0.142(3) 0.111(2) 0.0824(19) -0.0054(17) -0.0238(19) -0.071(2)
C1C 0.102(3) 0.060(2) 0.081(3) 0.0031(18) -0.038(2) -0.014(2)
C2C 0.067(2) 0.0506(18) 0.100(3) 0.0271(18) 0.014(2) -0.0087(16)
C3C 0.071(2) 0.0493(17) 0.119(3) -0.0200(19) -0.056(2) 0.0074(15)
C4C 0.070(2) 0.0518(16) 0.0537(17) -0.0017(13) -0.0152(15) -0.0082(14)

loop_
_atom_type_symbol
_atom_type_description
_atom_type_scat_dispersion_real
_atom_type_scat_dispersion_imag
_atom_type_scat_source
C C 0.0033 0.0016 'International Tables Vol C Tables 4.2.6.8 and 6.1.1.4'
H H 0 0 'International Tables Vol C Tables 4.2.6.8 and 6.1.1.4'
Cl Cl 0.1484 0.1585 'International Tables Vol C Tables 4.2.6.8 and 6.1.1.4'
In In -0.7276 1.31 'International Tables Vol C Tables 4.2.6.8 and 6.1.1.4'
N N 0.0061 0.0033 'International Tables Vol C Tables 4.2.6.8 and 6.1.1.4'
O O 0.0106 0.006 'International Tables Vol C Tables 4.2.6.8 and 6.1.1.4'

loop_
_geom_angle_atom_site_label_1
_geom_angle_atom_site_label_2
_geom_angle_atom_site_label_3
_geom_angle
_geom_angle_site_symmetry_1
_geom_angle_site_symmetry_3
_geom_angle_publ_flag
O1 In N2 140.69(6) . . ?
O1 In O1 72.61(6) . 2 ?
N2 In O1 90.25(5) . 2 ?
O1 In N1 93.68(5) . . ?
N2 In N1 86.34(6) . . ?
O1 In N1 153.35(6) 2 . ?
O1 In Cl 107.46(4) . . ?
N2 In Cl 110.19(4) . . ?
O1 In Cl 99.55(4) 2 . ?
N1 In Cl 106.43(4) . . ?
In O1 In 107.39(6) . 2 ?
C1 N1 C10 116.37(15) . . ?
C1 N1 In 123.45(12) . . ?
C10 N1 In 120.16(11) . . ?
C3 N2 C22 115.15(15) . . ?
C3 N2 In 123.44(12) . . ?
C22 N2 In 121.22(11) . . ?
N1 C1 C2 128.12(17) . . ?
C3 C2 C1 124.11(16) . . ?
C3 C2 C4 117.80(16) . . ?
C1 C2 C4 117.54(16) . . ?
N2 C3 C2 128.33(17) . . ?
C9 C4 C5 118.14(17) . . ?
C9 C4 C2 121.58(17) . . ?
C5 C4 C2 120.28(18) . . ?
C6 C5 C4 120.6(2) . . ?
C7 C6 C5 120.4(2) . . ?
C6 C7 C8 119.74(19) . . ?
C7 C8 C9 120.1(2) . . ?
C8 C9 C4 121.0(2) . . ?
C11 C10 C15 122.58(18) . . ?
C11 C10 N1 119.25(18) . . ?
C15 C10 N1 118.16(18) . . ?
C12 C11 C10 117.1(2) . . ?
C12 C11 C16 120.1(2) . . ?
C10 C11 C16 122.63(19) . . ?
C13 C12 C11 121.1(3) . . ?
C14 C13 C12 120.7(2) . . ?
C13 C14 C15 121.4(2) . . ?
C14 C15 C10 117.1(2) . . ?
C14 C15 C19 120.7(2) . . ?
C10 C15 C19 122.21(19) . . ?
C11 C16 C17 113.3(2) . . ?
C11 C16 C18 110.25(19) . . ?
C17 C16 C18 109.4(2) . . ?
C15 C19 C21 113.7(2) . . ?
C15 C19 C20 110.5(2) . . ?
C21 C19 C20 109.4(2) . . ?
C23 C22 C27 122.44(18) . . ?
C23 C22 N2 119.38(17) . . ?
C27 C22 N2 118.18(16) . . ?
C24 C23 C22 117.2(2) . . ?
C24 C23 C28 120.9(2) . . ?
C22 C23 C28 121.88(18) . . ?
C25 C24 C23 121.6(2) . . ?
C24 C25 C26 120.4(2) . . ?
C25 C26 C27 120.8(2) . . ?
C26 C27 C22 117.6(2) . . ?
C26 C27 C31 121.4(2) . . ?
C22 C27 C31 121.04(18) . . ?
C23 C28 C29 113.4(2) . . ?
C23 C28 C30 111.35(19) . . ?
C29 C28 C30 109.6(2) . . ?
C27 C31 C33 113.6(2) . . ?
C27 C31 C32 111.51(18) . . ?
C33 C31 C32 109.10(19) . . ?
O1B In1B O1B 72.28(6) 2_666 . ?
O1B In1B N1B 149.70(6) 2_666 . ?
O1B In1B N1B 91.85(5) . . ?
O1B In1B N2B 92.29(5) 2_666 . ?
O1B In1B N2B 144.00(6) . . ?
N1B In1B N2B 85.75(5) . . ?
O1B In1B Cl1B 104.80(5) 2_666 . ?
O1B In1B Cl1B 105.41(5) . . ?
N1B In1B Cl1B 104.26(4) . . ?
N2B In1B Cl1B 109.99(4) . . ?
In1B O1B In1B 107.72(6) 2_666 . ?
C1B N1B C10B 116.05(14) . . ?
C1B N1B In1B 122.66(12) . . ?
C10B N1B In1B 121.24(11) . . ?
C3B N2B C22B 115.06(14) . . ?
C3B N2B In1B 122.42(12) . . ?
C22B N2B In1B 122.47(11) . . ?
N1B C1B C2B 127.90(16) . . ?
C3B C2B C1B 123.55(16) . . ?
C3B C2B C4B 118.74(16) . . ?
C1B C2B C4B 117.14(15) . . ?
N2B C3B C2B 128.23(16) . . ?
C5B C4B C9B 117.52(18) . . ?
C5B C4B C2B 120.21(18) . . ?
C9B C4B C2B 122.27(17) . . ?
C4B C5B C6B 121.0(2) . . ?
C7B C6B C5B 120.6(2) . . ?
C6B C7B C8B 119.1(2) . . ?
C7B C8B C9B 120.6(2) . . ?
C8B C9B C4B 121.1(2) . . ?
C15B C10B C11B 122.31(17) . . ?
C15B C10B N1B 117.76(16) . . ?
C11B C10B N1B 119.92(17) . . ?
C12B C11B C10B 117.1(2) . . ?
C12B C11B C16B 120.1(2) . . ?
C10B C11B C16B 122.78(18) . . ?
C13B C12B C11B 121.7(2) . . ?
C12B C13B C14B 120.2(2) . . ?
C13B C14B C15B 120.8(2) . . ?
C14B C15B C10B 117.9(2) . . ?
C14B C15B C19B 120.7(2) . . ?
C10B C15B C19B 121.37(17) . . ?
C11B C16B C17B 110.6(3) . . ?
C11B C16B C18B 110.9(2) . . ?
C17B C16B C18B 111.3(3) . . ?
C15B C19B C21B 113.39(19) . . ?
C15B C19B C20B 111.32(19) . . ?
C21B C19B C20B 110.8(2) . . ?
C27B C22B C23B 122.57(17) . . ?
C27B C22B N2B 118.82(16) . . ?
C23B C22B N2B 118.61(17) . . ?
C24B C23B C22B 116.89(19) . . ?
C24B C23B C28B 121.69(18) . . ?
C22B C23B C28B 121.39(16) . . ?
C25B C24B C23B 121.5(2) . . ?
C26B C25B C24B 120.32(19) . . ?
C25B C26B C27B 120.9(2) . . ?
C22B C27B C26B 117.74(19) . . ?
C22B C27B C31B 122.91(17) . . ?
C26B C27B C31B 119.35(19) . . ?
C23B C28B C29B 114.22(18) . . ?
C23B C28B C30B 111.92(19) . . ?
C29B C28B C30B 108.5(2) . . ?
C33B C31B C27B 112.15(19) . . ?
C33B C31B C32B 110.9(2) . . ?
C27B C31B C32B 111.09(19) . . ?
C1C O1C C4C 107.7(3) . . ?
O1C C1C C2C 109.5(3) . . ?
C1C C2C C3C 101.9(3) . . ?
C4C C3C C2C 98.4(3) . . ?
O1C C4C C3C 106.6(3) . . ?

loop_
_geom_bond_atom_site_label_1
_geom_bond_atom_site_label_2
_geom_bond_distance
_geom_bond_site_symmetry_2
_geom_bond_publ_flag
In O1 2.0954(13) . ?
In N2 2.1512(15) . ?
In O1 2.1523(13) 2 ?
In N1 2.1857(15) . ?
In Cl 2.3653(5) . ?
O1 In 2.1523(13) 2 ?
N1 C1 1.318(2) . ?
N1 C10 1.449(2) . ?
N2 C3 1.330(2) . ?
N2 C22 1.447(2) . ?
C1 C2 1.403(3) . ?
C2 C3 1.399(3) . ?
C2 C4 1.492(2) . ?
C4 C9 1.394(3) . ?
C4 C5 1.401(3) . ?
C5 C6 1.392(3) . ?
C6 C7 1.379(3) . ?
C7 C8 1.384(3) . ?
C8 C9 1.390(3) . ?
C10 C11 1.401(3) . ?
C10 C15 1.407(3) . ?
C11 C12 1.401(3) . ?
C11 C16 1.515(3) . ?
C12 C13 1.382(4) . ?
C13 C14 1.362(4) . ?
C14 C15 1.403(3) . ?
C15 C19 1.515(3) . ?
C16 C17 1.523(3) . ?
C16 C18 1.535(4) . ?
C19 C21 1.516(3) . ?
C19 C20 1.517(4) . ?
C22 C23 1.403(3) . ?
C22 C27 1.404(3) . ?
C23 C24 1.393(3) . ?
C23 C28 1.522(3) . ?
C24 C25 1.376(4) . ?
C25 C26 1.382(4) . ?
C26 C27 1.396(3) . ?
C27 C31 1.520(3) . ?
C28 C29 1.523(3) . ?
C28 C30 1.526(4) . ?
C31 C33 1.528(3) . ?
C31 C32 1.534(3) . ?
In1B O1B 2.1188(14) 2_666 ?
In1B O1B 2.1234(14) . ?
In1B N1B 2.1669(14) . ?
In1B N2B 2.1710(14) . ?
In1B Cl1B 2.3689(5) . ?
O1B In1B 2.1188(14) 2_666 ?
N1B C1B 1.317(2) . ?
N1B C10B 1.449(2) . ?
N2B C3B 1.324(2) . ?
N2B C22B 1.452(2) . ?
C1B C2B 1.406(2) . ?
C2B C3B 1.400(2) . ?
C2B C4B 1.490(2) . ?
C4B C5B 1.388(3) . ?
C4B C9B 1.397(3) . ?
C5B C6B 1.397(3) . ?
C6B C7B 1.376(4) . ?
C7B C8B 1.376(3) . ?
C8B C9B 1.388(3) . ?
C10B C15B 1.399(3) . ?
C10B C11B 1.400(3) . ?
C11B C12B 1.398(3) . ?
C11B C16B 1.510(3) . ?
C12B C13B 1.370(4) . ?
C13B C14B 1.383(4) . ?
C14B C15B 1.394(3) . ?
C15B C19B 1.522(3) . ?
C16B C17B 1.528(4) . ?
C16B C18B 1.532(4) . ?
C19B C21B 1.523(3) . ?
C19B C20B 1.531(3) . ?
C22B C27B 1.396(3) . ?
C22B C23B 1.410(3) . ?
C23B C24B 1.399(3) . ?
C23B C28B 1.514(3) . ?
C24B C25B 1.380(3) . ?
C25B C26B 1.378(3) . ?
C26B C27B 1.401(3) . ?
C27B C31B 1.525(3) . ?
C28B C29B 1.526(3) . ?
C28B C30B 1.533(3) . ?
C31B C33B 1.522(3) . ?
C31B C32B 1.533(3) . ?
O1C C1C 1.355(5) . ?
O1C C4C 1.383(4) . ?
C1C C2C 1.516(5) . ?
C2C C3C 1.545(5) . ?
C3C C4C 1.505(5) . ?
